data_7047085
loop_
_publ_author_name
'LaFortune, James H. W.'
'Szkop, Kevin M.'
'Farinha, Farah E.'
'Johnstone, Timothy C.'
'Postle, Shawn'
'Stephan, Douglas W.'

_publ_section_title
;
 Probing steric influences on electrophilic phosphonium cations: a
 comparison of
 [(3,5-(CF<sub>3</sub>)<sub>2</sub>C<sub>6</sub>H<sub>3</sub>)<sub>3</sub>PF]<sup>+</sup>
 and [(C<sub>6</sub>F<sub>5</sub>)<sub>3</sub>PF]<sup/>.
;
_journal_issue 33
_journal_name_full 'Dalton transactions (Cambridge, England : 2003)'
_journal_page_first 11411
_journal_page_last 11419
_journal_paper_doi 10.1039/c8dt02594k
_journal_volume 47
_journal_year 2018
_chemical_formula_sum 'C24 H9 F20 P'
_chemical_formula_weight 708.28
_space_group_crystal_system monoclinic
_space_group_IT_number 13
_space_group_name_Hall '-P 2yac'
_space_group_name_H-M_alt 'P 1 2/n 1'
_symmetry_space_group_name_Hall '-P 2yac'
_symmetry_space_group_name_H-M 'P 1 2/n 1'
_atom_sites_solution_hydrogens geom
_audit_creation_method SHELXL-2014/7
_audit_update_record
;
2018-06-25 deposited with the CCDC.
2018-07-23 downloaded from the CCDC.
;
_cell_angle_alpha 90
_cell_angle_beta 100.447(14)
_cell_angle_gamma 90
_cell_formula_units_Z 2
_cell_length_a 8.911(4)
_cell_length_b 9.461(4)
_cell_length_c 14.845(6)
_cell_measurement_reflns_used 5268
_cell_measurement_temperature 150(2)
_cell_measurement_theta_max 27.68
_cell_measurement_theta_min 3.29
_cell_volume 1230.8(9)
_computing_cell_refinement 'Bruker SAINT'
_computing_data_collection 'Bruker APEX2'
_computing_data_reduction 'Bruker SAINT'
_computing_molecular_graphics 'Bruker SHELXTL'
_computing_publication_material 'Bruker SHELXTL'
_computing_structure_refinement 'SHELXL-2014/7 (Sheldrick, 2014)'
_computing_structure_solution 'SHELXS-97 (Sheldrick 2008)'
_diffrn_ambient_temperature 150(2)
_diffrn_measured_fraction_theta_full 0.997
_diffrn_measured_fraction_theta_max 0.995
_diffrn_measurement_device_type 'Bruker APEX-II CCD'
_diffrn_measurement_method '\f and \w scans'
_diffrn_radiation_type MoK\a
_diffrn_radiation_wavelength 0.71073
_diffrn_reflns_av_R_equivalents 0.0245
_diffrn_reflns_av_unetI/netI 0.0215
_diffrn_reflns_Laue_measured_fraction_full 0.997
_diffrn_reflns_Laue_measured_fraction_max 0.995
_diffrn_reflns_limit_h_max 11
_diffrn_reflns_limit_h_min -11
_diffrn_reflns_limit_k_max 12
_diffrn_reflns_limit_k_min -11
_diffrn_reflns_limit_l_max 18
_diffrn_reflns_limit_l_min -19
_diffrn_reflns_number 10846
_diffrn_reflns_point_group_measured_fraction_full 0.997
_diffrn_reflns_point_group_measured_fraction_max 0.995
_diffrn_reflns_theta_full 25.242
_diffrn_reflns_theta_max 27.767
_diffrn_reflns_theta_min 2.153
_exptl_absorpt_coefficient_mu 0.280
_exptl_absorpt_correction_type none
_exptl_crystal_colour colourless
_exptl_crystal_density_diffrn 1.911
_exptl_crystal_description block
_exptl_crystal_F_000 696
_exptl_crystal_size_max 0.240
_exptl_crystal_size_mid 0.220
_exptl_crystal_size_min 0.110
_refine_diff_density_max 0.762
_refine_diff_density_min -0.565
_refine_diff_density_rms 0.190
_refine_ls_extinction_method none
_refine_ls_goodness_of_fit_ref 1.145
_refine_ls_hydrogen_treatment constr
_refine_ls_matrix_type full
_refine_ls_number_parameters 261
_refine_ls_number_reflns 2899
_refine_ls_number_restraints 228
_refine_ls_restrained_S_all 1.212
_refine_ls_R_factor_all 0.0658
_refine_ls_R_factor_gt 0.0547
_refine_ls_shift/su_max 0.001
_refine_ls_shift/su_mean 0.000
_refine_ls_structure_factor_coef Fsqd
_refine_ls_weighting_details 'w=1/[\s^2^(Fo^2^)+(0.1109P)^2^+1.0186P] where P=(Fo^2^+2Fc^2^)/3'
_refine_ls_weighting_scheme calc
_refine_ls_wR_factor_gt 0.1563
_refine_ls_wR_factor_ref 0.1851
_reflns_Friedel_coverage 0.000
_reflns_number_gt 2496
_reflns_number_total 2899
_reflns_threshold_expression 'I > 2\s(I)'
_cod_data_source_file c8dt02594k2.cif
_cod_data_source_block pre
_cod_depositor_comments 'Adding full bibliography for 7047085--7047086.cif.'
_cod_database_code 7047085
_shelx_shelxl_version_number 2014/7
_shelx_space_group_comment
;
The symmetry employed for this shelxl refinement is uniquely defined
by the following loop, which should always be used as a source of
symmetry information in preference to the above space-group names.
They are only intended as comments.
;
_shelx_estimated_absorpt_t_min 0.936
_shelx_estimated_absorpt_t_max 0.970

loop_
_space_group_symop_operation_xyz
'x, y, z'
'-x+1/2, y, -z+1/2'
'-x, -y, -z'
'x-1/2, -y, z-1/2'

loop_
_atom_site_label
_atom_site_type_symbol
_atom_site_fract_x
_atom_site_fract_y
_atom_site_fract_z
_atom_site_U_iso_or_equiv
_atom_site_adp_type
_atom_site_occupancy
_atom_site_site_symmetry_order
_atom_site_calc_flag
_atom_site_refinement_flags_posn
_atom_site_refinement_flags_adp
_atom_site_refinement_flags_occupancy
_atom_site_disorder_assembly
_atom_site_disorder_group
P1 P 0.2500 0.44828(8) 0.2500 0.0170(2) Uani 1 2 d S T P . .
F1 F 0.42220(14) 0.44781(13) 0.22461(9) 0.0211(3) Uani 1 1 d . . . . .
F2 F 0.3067(3) 0.5049(3) -0.11023(17) 0.0751(8) Uani 1 1 d . . . . .
F3 F 0.4314(2) 0.6807(3) -0.05426(14) 0.0586(6) Uani 1 1 d . . . . .
F4 F 0.2276(3) 0.7107(4) -0.14861(14) 0.0810(9) Uani 1 1 d . . . . .
C8 C -0.1334(3) 0.8102(3) 0.0645(2) 0.0384(6) Uani 1 1 d D U . . .
F5 F -0.1031(9) 0.9430(5) 0.0657(7) 0.076(2) Uani 0.712(14) 1 d D U P A 1
F6 F -0.2426(5) 0.7804(6) -0.0056(3) 0.0579(15) Uani 0.712(14) 1 d D U P A 1
F7 F -0.2022(9) 0.7919(10) 0.1378(4) 0.065(2) Uani 0.712(14) 1 d D U P A 1
F5B F -0.181(2) 0.856(2) -0.0203(6) 0.085(5) Uani 0.288(14) 1 d D U P A 2
F6B F -0.2253(19) 0.7732(17) 0.1155(12) 0.049(3) Uani 0.288(14) 1 d D U P A 2
F7B F -0.073(2) 0.9366(14) 0.0997(11) 0.064(3) Uani 0.288(14) 1 d D U P A 2
C13 C 0.4618(4) -0.0422(3) 0.1618(2) 0.0361(6) Uani 1 1 d D U . . .
F8 F 0.4442(16) -0.0201(12) 0.0771(5) 0.076(3) Uani 0.57(2) 1 d D U P B 1
F9 F 0.6085(6) 0.0049(8) 0.1991(10) 0.068(2) Uani 0.57(2) 1 d D U P B 1
F10 F 0.4673(17) -0.1784(7) 0.1788(8) 0.0405(16) Uani 0.57(2) 1 d D U P B 1
F8B F 0.3842(11) -0.0713(12) 0.0714(5) 0.056(2) Uani 0.43(2) 1 d D U P B 2
F9B F 0.5786(11) 0.0247(7) 0.1487(10) 0.052(3) Uani 0.43(2) 1 d D U P B 2
F10B F 0.498(2) -0.1645(13) 0.1965(13) 0.061(4) Uani 0.43(2) 1 d D U P B 2
C1 C 0.1801(2) 0.5501(2) 0.14739(15) 0.0188(4) Uani 1 1 d . . . . .
C2 C 0.2578(3) 0.5516(2) 0.07429(16) 0.0232(5) Uani 1 1 d . . . . .
H2 H 0.3471 0.4960 0.0765 0.028 Uiso 1 1 calc R U . . .
C3 C 0.2050(3) 0.6342(3) -0.00179(16) 0.0267(5) Uani 1 1 d . . . . .
C4 C 0.0791(3) 0.7181(3) -0.00573(17) 0.0287(5) Uani 1 1 d . . . . .
H4 H 0.0446 0.7758 -0.0577 0.034 Uiso 1 1 calc R U . . .
C5 C 0.0028(3) 0.7173(3) 0.06759(17) 0.0269(5) Uani 1 1 d . . . . .
C6 C 0.0501(3) 0.6333(2) 0.14283(15) 0.0224(5) Uani 1 1 d . . . . .
H6 H -0.0057 0.6320 0.1916 0.027 Uiso 1 1 calc R U . . .
C7 C 0.2913(3) 0.6330(3) -0.07932(18) 0.0355(6) Uani 1 1 d . . . . .
C9 C 0.2500 0.2557(3) 0.2500 0.0189(6) Uani 1 2 d S T P . .
C10 C 0.3554(2) 0.1807(2) 0.21012(14) 0.0204(4) Uani 1 1 d . . . . .
H10 H 0.4294 0.2300 0.1835 0.024 Uiso 1 1 calc R U . . .
C11 C 0.3526(3) 0.0350(2) 0.20916(16) 0.0231(5) Uani 1 1 d . . . . .
C12 C 0.2500 -0.0384(3) 0.2500 0.0230(6) Uani 1 2 d S T P . .
H12 H 0.2500 -0.1388 0.2500 0.028 Uiso 1 2 calc R U P . .

loop_
_atom_site_aniso_label
_atom_site_aniso_U_11
_atom_site_aniso_U_22
_atom_site_aniso_U_33
_atom_site_aniso_U_23
_atom_site_aniso_U_13
_atom_site_aniso_U_12
P1 0.0161(4) 0.0151(4) 0.0211(4) 0.000 0.0068(3) 0.000
F1 0.0171(6) 0.0198(7) 0.0284(7) 0.0002(5) 0.0098(5) 0.0002(4)
F2 0.123(2) 0.0522(13) 0.0698(15) -0.0197(11) 0.0708(16) -0.0224(14)
F3 0.0496(11) 0.0814(16) 0.0509(11) -0.0033(10) 0.0258(9) -0.0206(11)
F4 0.0764(16) 0.129(2) 0.0422(11) 0.0434(13) 0.0236(11) 0.0297(15)
C8 0.0387(14) 0.0329(14) 0.0406(14) -0.0013(11) -0.0004(11) 0.0154(11)
F5 0.060(3) 0.0213(16) 0.147(7) 0.014(3) 0.021(4) 0.0186(16)
F6 0.0405(18) 0.068(3) 0.055(2) -0.0090(17) -0.0163(14) 0.0290(17)
F7 0.059(3) 0.085(5) 0.054(2) 0.007(2) 0.015(2) 0.044(3)
F5B 0.083(8) 0.123(10) 0.042(4) 0.009(4) -0.008(4) 0.068(7)
F6B 0.028(4) 0.027(4) 0.095(8) 0.006(5) 0.017(6) 0.010(3)
F7B 0.065(7) 0.036(4) 0.085(7) -0.009(4) -0.003(5) 0.027(4)
C13 0.0469(15) 0.0203(12) 0.0491(15) 0.0070(10) 0.0297(12) 0.0100(10)
F8 0.122(7) 0.070(5) 0.053(3) 0.029(3) 0.061(3) 0.061(4)
F9 0.044(2) 0.054(3) 0.116(6) -0.016(3) 0.042(3) 0.0066(19)
F10 0.059(4) 0.0151(18) 0.054(3) 0.0014(16) 0.029(2) 0.0090(18)
F8B 0.072(4) 0.060(5) 0.042(3) -0.015(3) 0.025(2) 0.015(3)
F9B 0.051(3) 0.029(2) 0.092(6) -0.009(3) 0.054(4) -0.001(2)
F10B 0.075(8) 0.040(4) 0.079(8) 0.025(5) 0.048(5) 0.034(4)
C1 0.0189(10) 0.0142(10) 0.0232(10) -0.0014(7) 0.0037(8) -0.0012(7)
C2 0.0253(11) 0.0188(11) 0.0267(11) 0.0005(8) 0.0079(9) -0.0008(8)
C3 0.0325(12) 0.0232(12) 0.0252(11) 0.0004(9) 0.0075(9) -0.0052(9)
C4 0.0354(13) 0.0213(11) 0.0263(11) 0.0038(9) -0.0024(9) -0.0018(9)
C5 0.0277(11) 0.0196(11) 0.0308(12) -0.0035(9) -0.0015(9) 0.0047(9)
C6 0.0228(10) 0.0184(10) 0.0254(10) -0.0047(8) 0.0029(8) 0.0016(8)
C7 0.0403(14) 0.0375(15) 0.0305(13) 0.0069(11) 0.0113(11) -0.0046(11)
C9 0.0228(14) 0.0171(14) 0.0173(12) 0.000 0.0050(10) 0.000
C10 0.0227(10) 0.0190(11) 0.0210(10) 0.0028(8) 0.0082(8) 0.0021(8)
C11 0.0271(11) 0.0200(11) 0.0235(10) 0.0021(8) 0.0082(9) 0.0052(8)
C12 0.0308(16) 0.0150(14) 0.0241(15) 0.000 0.0079(12) 0.000

loop_
_atom_type_symbol
_atom_type_description
_atom_type_scat_dispersion_real
_atom_type_scat_dispersion_imag
_atom_type_scat_source
C C 0.0033 0.0016 'International Tables Vol C Tables 4.2.6.8 and 6.1.1.4'
H H 0.0000 0.0000 'International Tables Vol C Tables 4.2.6.8 and 6.1.1.4'
F F 0.0171 0.0103 'International Tables Vol C Tables 4.2.6.8 and 6.1.1.4'
P P 0.1023 0.0942 'International Tables Vol C Tables 4.2.6.8 and 6.1.1.4'

loop_
_geom_angle_atom_site_label_1
_geom_angle_atom_site_label_2
_geom_angle_atom_site_label_3
_geom_angle
_geom_angle_site_symmetry_1
_geom_angle_site_symmetry_3
F1 P1 F1 179.69(10) 2 .
F1 P1 C1 90.06(8) 2 .
F1 P1 C1 90.10(8) . .
F1 P1 C1 90.10(8) 2 2
F1 P1 C1 90.07(9) . 2
C1 P1 C1 115.87(14) . 2
F1 P1 C9 89.85(5) 2 .
F1 P1 C9 89.85(5) . .
C1 P1 C9 122.07(7) . .
C1 P1 C9 122.06(7) 2 .
F5 C8 F6 110.0(4) . .
F6B C8 F5B 121.8(11) . .
F5 C8 F7 103.8(6) . .
F6 C8 F7 103.3(4) . .
F6B C8 F7B 105.3(12) . .
F5B C8 F7B 96.4(10) . .
F6B C8 C5 115.5(9) . .
F5 C8 C5 114.1(4) . .
F6 C8 C5 112.2(3) . .
F5B C8 C5 110.0(5) . .
F7 C8 C5 112.6(4) . .
F7B C8 C5 104.0(8) . .
F9B C13 F10B 111.2(10) . .
F8 C13 F10 110.4(7) . .
F8 C13 F9 106.4(5) . .
F10 C13 F9 103.7(6) . .
F9B C13 F8B 103.0(5) . .
F10B C13 F8B 104.3(8) . .
F8 C13 C11 114.7(4) . .
F9B C13 C11 117.0(4) . .
F10B C13 C11 112.8(10) . .
F10 C13 C11 113.3(8) . .
F9 C13 C11 107.5(4) . .
F8B C13 C11 107.1(4) . .
C2 C1 C6 119.0(2) . .
C2 C1 P1 121.15(17) . .
C6 C1 P1 119.81(17) . .
C3 C2 C1 120.0(2) . .
C3 C2 H2 120.0 . .
C1 C2 H2 120.0 . .
C4 C3 C2 121.2(2) . .
C4 C3 C7 120.3(2) . .
C2 C3 C7 118.5(2) . .
C3 C4 C5 118.6(2) . .
C3 C4 H4 120.7 . .
C5 C4 H4 120.7 . .
C6 C5 C4 121.4(2) . .
C6 C5 C8 119.6(2) . .
C4 C5 C8 119.0(2) . .
C5 C6 C1 119.8(2) . .
C5 C6 H6 120.1 . .
C1 C6 H6 120.1 . .
F4 C7 F2 107.6(3) . .
F4 C7 F3 106.5(3) . .
F2 C7 F3 105.1(3) . .
F4 C7 C3 113.0(3) . .
F2 C7 C3 112.2(2) . .
F3 C7 C3 112.0(2) . .
C10 C9 C10 118.7(3) 2 .
C10 C9 P1 120.62(14) 2 .
C10 C9 P1 120.63(14) . .
C11 C10 C9 120.1(2) . .
C11 C10 H10 120.0 . .
C9 C10 H10 120.0 . .
C12 C11 C10 120.9(2) . .
C12 C11 C13 120.3(2) . .
C10 C11 C13 118.9(2) . .
C11 C12 C11 119.3(3) 2 .
C11 C12 H12 120.4 2 .
C11 C12 H12 120.4 . .

loop_
_geom_bond_atom_site_label_1
_geom_bond_atom_site_label_2
_geom_bond_distance
_geom_bond_site_symmetry_2
P1 F1 1.6451(14) 2
P1 F1 1.6452(14) .
P1 C1 1.815(2) .
P1 C1 1.815(2) 2
P1 C9 1.822(3) .
F2 C7 1.312(4) .
F3 C7 1.316(4) .
F4 C7 1.307(3) .
C8 F6B 1.261(12) .
C8 F5 1.285(6) .
C8 F6 1.320(4) .
C8 F5B 1.327(9) .
C8 F7 1.353(7) .
C8 F7B 1.374(13) .
C8 C5 1.493(3) .
C13 F8 1.256(6) .
C13 F9B 1.263(6) .
C13 F10B 1.283(10) .
C13 F10 1.313(7) .
C13 F9 1.397(7) .
C13 F8B 1.420(7) .
C13 C11 1.491(3) .
C1 C2 1.389(3) .
C1 C6 1.392(3) .
C2 C3 1.384(3) .
C2 H2 0.9500 .
C3 C4 1.367(4) .
C3 C7 1.496(4) .
C4 C5 1.384(4) .
C4 H4 0.9500 .
C5 C6 1.373(3) .
C6 H6 0.9500 .
C9 C10 1.392(3) 2
C9 C10 1.392(3) .
C10 C11 1.379(3) .
C10 H10 0.9500 .
C11 C12 1.374(3) .
C12 C11 1.374(3) 2
C12 H12 0.9500 .

loop_
_geom_torsion_atom_site_label_1
_geom_torsion_atom_site_label_2
_geom_torsion_atom_site_label_3
_geom_torsion_atom_site_label_4
_geom_torsion
_geom_torsion_site_symmetry_1
_geom_torsion_site_symmetry_4
F1 P1 C1 C2 -158.49(18) 2 .
F1 P1 C1 C2 21.25(19) . .
C1 P1 C1 C2 111.37(19) 2 .
C9 P1 C1 C2 -68.63(19) . .
F1 P1 C1 C6 24.36(18) 2 .
F1 P1 C1 C6 -155.90(18) . .
C1 P1 C1 C6 -65.78(16) 2 .
C9 P1 C1 C6 114.22(16) . .
C6 C1 C2 C3 -0.5(3) . .
P1 C1 C2 C3 -177.65(17) . .
C1 C2 C3 C4 1.7(4) . .
C1 C2 C3 C7 -179.9(2) . .
C2 C3 C4 C5 -1.1(4) . .
C7 C3 C4 C5 -179.5(2) . .
C3 C4 C5 C6 -0.7(4) . .
C3 C4 C5 C8 179.1(2) . .
F6B C8 C5 C6 -22.6(10) . .
F5 C8 C5 C6 113.8(6) . .
F6 C8 C5 C6 -120.2(4) . .
F5B C8 C5 C6 -165.4(12) . .
F7 C8 C5 C6 -4.2(5) . .
F7B C8 C5 C6 92.3(8) . .
F6B C8 C5 C4 157.6(9) . .
F5 C8 C5 C4 -66.0(6) . .
F6 C8 C5 C4 60.0(5) . .
F5B C8 C5 C4 14.8(12) . .
F7 C8 C5 C4 176.0(5) . .
F7B C8 C5 C4 -87.5(8) . .
C4 C5 C6 C1 2.0(4) . .
C8 C5 C6 C1 -177.8(2) . .
C2 C1 C6 C5 -1.4(3) . .
P1 C1 C6 C5 175.86(17) . .
C4 C3 C7 F4 -4.0(4) . .
C2 C3 C7 F4 177.6(3) . .
C4 C3 C7 F2 -125.9(3) . .
C2 C3 C7 F2 55.7(4) . .
C4 C3 C7 F3 116.2(3) . .
C2 C3 C7 F3 -62.2(3) . .
F1 P1 C9 C10 -16.06(11) 2 2
F1 P1 C9 C10 163.94(11) . 2
C1 P1 C9 C10 -106.04(13) . 2
C1 P1 C9 C10 73.96(13) 2 2
F1 P1 C9 C10 163.94(11) 2 .
F1 P1 C9 C10 -16.06(11) . .
C1 P1 C9 C10 73.96(13) . .
C1 P1 C9 C10 -106.04(13) 2 .
C10 C9 C10 C11 1.11(16) 2 .
P1 C9 C10 C11 -178.89(16) . .
C9 C10 C11 C12 -2.3(3) . .
C9 C10 C11 C13 176.9(2) . .
F8 C13 C11 C12 116.0(9) . .
F9B C13 C11 C12 -160.5(8) . .
F10B C13 C11 C12 -29.6(10) . .
F10 C13 C11 C12 -12.1(6) . .
F9 C13 C11 C12 -126.0(6) . .
F8B C13 C11 C12 84.6(6) . .
F8 C13 C11 C10 -63.2(9) . .
F9B C13 C11 C10 20.3(9) . .
F10B C13 C11 C10 151.2(10) . .
F10 C13 C11 C10 168.7(6) . .
F9 C13 C11 C10 54.8(7) . .
F8B C13 C11 C10 -94.6(6) . .
C10 C11 C12 C11 1.14(16) . 2
C13 C11 C12 C11 -178.0(3) . 2
